data_4505212
loop_
_publ_author_name
'Awaleh, Mohamed Osman'
'Badia, Antonella'
'Brisse, Fran\,cois'

_publ_section_title
;
 Silver Coodination Polymers with Flexible Ligands. Syntheses, Crystal
 Structures, and Effect of the Counteranion and the Solvent on the
 Structure of Complexes [AgL1X]\\infty of the Bis(Phenylthio)methane
 LigandL1with Silver(I) Salts, X = ClO4-, BF4-, CF3COO-, CF3SO3-,
 CF3CF2CF2COO-, and-OOCCF2CF2COO-
;
_journal_issue 5
_journal_name_full 'Crystal Growth &amp; Design'
_journal_page_first 1897
_journal_paper_doi 10.1021/cg050180u
_journal_volume 5
_journal_year 2005
_chemical_compound_source 'Synthesized by the authors. See text'
_chemical_formula_moiety 'C28 H24 Ag2 F6 O6 S6'
_chemical_formula_sum 'C28 H24 Ag2 F6 O6 S6'
_chemical_formula_weight 978.57
_chemical_name_systematic
; 
 ? 
;
_space_group_IT_number 2
_symmetry_cell_setting triclinic
_symmetry_space_group_name_Hall '-P 1'
_symmetry_space_group_name_H-M 'P -1'
_atom_sites_solution_hydrogens geom
_atom_sites_solution_primary direct
_atom_sites_solution_secondary difmap
_audit_creation_method SHELXL-97
_cell_angle_alpha 109.48(2)
_cell_angle_beta 109.36(2)
_cell_angle_gamma 100.79(2)
_cell_formula_units_Z 2
_cell_length_a 12.526(2)
_cell_length_b 12.905(2)
_cell_length_c 13.186(2)
_cell_measurement_reflns_used 25
_cell_measurement_temperature 220(2)
_cell_measurement_theta_max 25.00
_cell_measurement_theta_min 20.00
_cell_volume 1786.5(7)
_computing_cell_refinement 'CAD4 Program (Nonius 1989)'
_computing_data_collection 'CAD4 Program (Nonius 1989)'
_computing_data_reduction 'Local Program'
_computing_molecular_graphics 'SHELXTL (Bruker, 1997)'
_computing_publication_material 'UdMX (local program)'
_computing_structure_refinement 'SHELXL97 (Sheldrick, 1997)'
_computing_structure_solution 'SHELXS97 (Sheldrick, 1997)'
_diffrn_ambient_temperature 220(2)
_diffrn_measured_fraction_theta_full 1.000
_diffrn_measured_fraction_theta_max 1.000
_diffrn_measurement_device_type Enraf-Nonius-CAD4
_diffrn_measurement_method \w
_diffrn_radiation_monochromator graphite
_diffrn_radiation_source 'Sealed Tube'
_diffrn_radiation_type CuK\a
_diffrn_radiation_wavelength 1.54178
_diffrn_reflns_av_R_equivalents 0.040
_diffrn_reflns_av_sigmaI/netI 0.0306
_diffrn_reflns_limit_h_max 15
_diffrn_reflns_limit_h_min -15
_diffrn_reflns_limit_k_max 15
_diffrn_reflns_limit_k_min -15
_diffrn_reflns_limit_l_max 16
_diffrn_reflns_limit_l_min -16
_diffrn_reflns_number 26940
_diffrn_reflns_theta_full 69.97
_diffrn_reflns_theta_max 69.97
_diffrn_reflns_theta_min 3.86
_diffrn_standards_decay_% -0.28
_diffrn_standards_interval_time 60
_diffrn_standards_number 4
_exptl_absorpt_coefficient_mu 12.714
_exptl_absorpt_correction_T_max 0.2000
_exptl_absorpt_correction_T_min 0.0500
_exptl_absorpt_correction_type gaussian
_exptl_absorpt_process_details 'No absorption correction applied'
_exptl_crystal_colour Colourless
_exptl_crystal_density_diffrn 1.819
_exptl_crystal_density_method 'not measured'
_exptl_crystal_description block
_exptl_crystal_F_000 968
_exptl_crystal_size_max 0.34
_exptl_crystal_size_mid 0.21
_exptl_crystal_size_min 0.19
_refine_diff_density_max 1.389
_refine_diff_density_min -0.855
_refine_diff_density_rms 0.118
_refine_ls_extinction_coef 0.00164(16)
_refine_ls_extinction_expression Fc^*^=kFc[1+0.001xFc^2^\l^3^/sin(2\q)]^-1/4^
_refine_ls_extinction_method SHELXL
_refine_ls_goodness_of_fit_ref 1.017
_refine_ls_hydrogen_treatment constr
_refine_ls_matrix_type full
_refine_ls_number_parameters 465
_refine_ls_number_reflns 6777
_refine_ls_number_restraints 0
_refine_ls_restrained_S_all 1.017
_refine_ls_R_factor_all 0.0561
_refine_ls_R_factor_gt 0.0480
_refine_ls_shift/su_max 0.046
_refine_ls_shift/su_mean 0.003
_refine_ls_structure_factor_coef Fsqd
_refine_ls_weighting_details 'calc w=1/[\s^2^(Fo^2^)+(0.0985P)^2^] where P=(Fo^2^+2Fc^2^)/3'
_refine_ls_weighting_scheme calc
_refine_ls_wR_factor_gt 0.1313
_refine_ls_wR_factor_ref 0.1364
_reflns_number_gt 5584
_reflns_number_total 6777
_reflns_threshold_expression I>2\s(I)
_cod_data_source_file cg050180usi20050425_041923.cif
_cod_data_source_block Complex5
_cod_depositor_comments
;
The following automatic conversions were performed:

'_symmetry_cell_setting' value 'Triclinic' changed to 'triclinic'
according to /home/saulius/struct/CIF-dictionaries/cif_core.dic
dictionary named 'cif_core.dic' version 2.4.1 from
2010-06-29.

'_geom_bond_publ_flag' value 'Y' changed to 'y'
according to /home/saulius/struct/CIF-dictionaries/cif_core.dic
dictionary named 'cif_core.dic' version 2.4.1 from 2010-06-29 (61
time).

'_geom_angle_publ_flag' value 'Y' changed to 'y' according to
/home/saulius/struct/CIF-dictionaries/cif_core.dic dictionary named
'cif_core.dic' version 2.4.1 from 2010-06-29 (95 times).

Automatic conversion script
Id: cif_fix_values 1715 2011-07-08 13:25:40Z adriana 
;
_cod_original_sg_symbol_H-M P-1
_cod_database_code 4505212

loop_
_symmetry_equiv_pos_as_xyz
'x, y, z'
'-x, -y, -z'

loop_
_atom_site_label
_atom_site_type_symbol
_atom_site_fract_x
_atom_site_fract_y
_atom_site_fract_z
_atom_site_U_iso_or_equiv
_atom_site_adp_type
_atom_site_occupancy
_atom_site_symmetry_multiplicity
_atom_site_calc_flag
_atom_site_refinement_flags
_atom_site_disorder_assembly
_atom_site_disorder_group
Ag1 Ag 0.21115(3) 0.56261(3) 0.07809(3) 0.05723(14) Uani 1 1 d . . .
Ag2 Ag 0.50507(3) 0.89360(3) 0.65103(3) 0.05807(14) Uani 1 1 d . . .
S3 S 0.40157(10) 0.68158(9) 0.52624(10) 0.0466(2) Uani 1 1 d . . .
S4 S 0.33461(10) 0.55136(9) 0.26591(10) 0.0465(2) Uani 1 1 d . . .
S5 S 0.57867(10) 1.03681(9) 0.85865(11) 0.0509(3) Uani 1 1 d . . .
S7 S 0.63589(12) 0.93914(12) 0.47464(14) 0.0603(3) Uani 1 1 d . . .
O2 O 0.6644(4) 0.9475(4) 0.5930(4) 0.0721(10) Uani 1 1 d . . .
C41 C 0.2538(4) 0.4255(4) 0.2711(4) 0.0477(10) Uani 1 1 d . . .
C51 C 0.6915(5) 1.0055(4) 0.9559(5) 0.0556(11) Uani 1 1 d . . .
C31 C 0.2868(4) 0.6400(4) 0.5693(4) 0.0525(11) Uani 1 1 d . . .
C52 C 0.6949(7) 1.0242(5) 1.0663(6) 0.0753(17) Uani 1 1 d . . .
H52 H 0.6400 1.0544 1.0897 0.090 Uiso 1 1 calc R . .
C42 C 0.3181(5) 0.3742(4) 0.3326(5) 0.0549(11) Uani 1 1 d . . .
H42 H 0.4024 0.4042 0.3693 0.066 Uiso 1 1 calc R . .
C43 C 0.2581(6) 0.2778(5) 0.3405(6) 0.0679(15) Uani 1 1 d . . .
H43 H 0.3018 0.2437 0.3847 0.081 Uiso 1 1 calc R . .
C46 C 0.1282(5) 0.3802(4) 0.2140(5) 0.0566(11) Uani 1 1 d . . .
H46 H 0.0841 0.4155 0.1716 0.068 Uiso 1 1 calc R . .
O1 O 0.5290(4) 0.8463(5) 0.3870(5) 0.0966(15) Uani 1 1 d . . .
C36 C 0.2683(7) 0.5369(5) 0.5820(6) 0.0790(18) Uani 1 1 d . . .
H36 H 0.3160 0.4903 0.5683 0.095 Uiso 1 1 calc R . .
C47 C 0.3158(4) 0.6659(4) 0.3768(4) 0.0489(10) Uani 1 1 d . . .
H47A H 0.2305 0.6475 0.3601 0.059 Uiso 1 1 calc R . .
H47B H 0.3424 0.7399 0.3721 0.059 Uiso 1 1 calc R . .
C32 C 0.2195(5) 0.7103(5) 0.5939(5) 0.0652(13) Uani 1 1 d . . .
H32 H 0.2332 0.7808 0.5862 0.078 Uiso 1 1 calc R . .
C33 C 0.1327(6) 0.6772(8) 0.6295(7) 0.090(2) Uani 1 1 d . . .
H33 H 0.0870 0.7251 0.6460 0.109 Uiso 1 1 calc R . .
C45 C 0.0704(6) 0.2822(5) 0.2212(6) 0.0709(15) Uani 1 1 d . . .
H45 H -0.0139 0.2501 0.1828 0.085 Uiso 1 1 calc R . .
C56 C 0.7731(6) 0.9624(6) 0.9224(6) 0.0766(16) Uani 1 1 d . . .
H56 H 0.7727 0.9516 0.8482 0.092 Uiso 1 1 calc R . .
C44 C 0.1352(7) 0.2316(5) 0.2843(6) 0.0736(16) Uani 1 1 d . . .
H44 H 0.0952 0.1652 0.2889 0.088 Uiso 1 1 calc R . .
C34 C 0.1123(8) 0.5735(7) 0.6412(8) 0.102(3) Uani 1 1 d . . .
H34 H 0.0537 0.5513 0.6667 0.123 Uiso 1 1 calc R . .
C57 C 0.6637(4) 1.1637(4) 0.8545(4) 0.0487(10) Uani 1 1 d . . .
H57A H 0.6112 1.1796 0.7917 0.058 Uiso 1 1 calc R . .
H57B H 0.7290 1.1471 0.8342 0.058 Uiso 1 1 calc R . .
O3 O 0.6483(5) 1.0480(5) 0.4663(6) 0.0963(16) Uani 1 1 d . . .
F3 F 0.7467(6) 0.7899(5) 0.4334(6) 0.134(2) Uani 1 1 d . . .
F2 F 0.7423(6) 0.8892(7) 0.3365(6) 0.164(3) Uani 1 1 d . . .
F1 F 0.8568(4) 0.9618(7) 0.5179(7) 0.164(3) Uani 1 1 d . . .
C55 C 0.8554(8) 0.9353(7) 0.9997(9) 0.105(3) Uani 1 1 d . . .
H55 H 0.9105 0.9045 0.9771 0.126 Uiso 1 1 calc R . .
C1 C 0.7526(7) 0.8941(8) 0.4403(8) 0.085(2) Uani 1 1 d . . .
C53 C 0.7801(9) 0.9979(7) 1.1420(7) 0.106(3) Uani 1 1 d . . .
H53 H 0.7843 1.0116 1.2180 0.127 Uiso 1 1 calc R . .
C54 C 0.8582(9) 0.9521(7) 1.1067(9) 0.109(3) Uani 1 1 d . . .
H54 H 0.9144 0.9321 1.1577 0.131 Uiso 1 1 calc R . .
S6 S 0.72673(10) 1.29282(9) 0.99491(10) 0.0460(2) Uani 1 1 d . . .
C61 C 0.5941(4) 1.3073(4) 1.0121(4) 0.0507(10) Uani 1 1 d . . .
C66 C 0.5090(5) 1.3318(6) 0.9351(6) 0.0717(15) Uani 1 1 d . . .
H66 H 0.5205 1.3429 0.8721 0.086 Uiso 1 1 calc R . .
S8 S 0.00348(11) 0.31988(12) -0.13571(13) 0.0629(3) Uani 1 1 d . . .
O4 O 0.1212(4) 0.3601(4) -0.0503(5) 0.0948(16) Uani 1 1 d . A .
C62 C 0.5763(6) 1.2908(5) 1.1040(5) 0.0649(13) Uani 1 1 d . . .
H62 H 0.6340 1.2735 1.1564 0.078 Uiso 1 1 calc R . .
C64 C 0.3874(6) 1.3223(5) 1.0405(7) 0.0769(18) Uani 1 1 d . . .
H64 H 0.3164 1.3254 1.0492 0.092 Uiso 1 1 calc R . .
C65 C 0.4057(6) 1.3400(6) 0.9504(7) 0.0815(18) Uani 1 1 d . . .
H65 H 0.3482 1.3579 0.8983 0.098 Uiso 1 1 calc R . .
C63 C 0.4744(7) 1.2996(6) 1.1193(7) 0.0830(19) Uani 1 1 d . . .
H63 H 0.4636 1.2902 1.1834 0.100 Uiso 1 1 calc R . .
O5 O -0.0495(5) 0.4057(5) -0.1389(6) 0.119(2) Uani 1 1 d . . .
O6 O -0.0712(6) 0.2179(6) -0.1403(8) 0.144(3) Uani 1 1 d . A .
C2 C 0.043(3) 0.292(2) -0.257(3) 0.078(4) Uani 0.412(18) 1 d P A 1
F4 F 0.1332(15) 0.3835(17) -0.233(2) 0.125(7) Uani 0.412(18) 1 d P A 1
F5 F 0.077(2) 0.206(3) -0.284(2) 0.120(10) Uani 0.412(18) 1 d P A 1
F6 F -0.0449(17) 0.268(2) -0.3571(13) 0.106(5) Uani 0.412(18) 1 d P A 1
C2A C 0.0009(18) 0.2437(14) -0.2861(16) 0.078(4) Uani 0.59 1 d P A 2
F4A F 0.052(3) 0.325(2) -0.304(2) 0.256(13) Uani 0.588(18) 1 d P A 2
F5A F 0.048(2) 0.170(2) -0.2866(17) 0.140(8) Uani 0.588(18) 1 d P A 2
F6A F -0.1119(15) 0.1993(14) -0.3635(9) 0.147(7) Uani 0.588(18) 1 d P A 2
C35 C 0.1786(9) 0.5034(6) 0.6150(8) 0.115(3) Uani 1 1 d . . .
H35 H 0.1626 0.4314 0.6197 0.138 Uiso 1 1 calc R . .

loop_
_atom_site_aniso_label
_atom_site_aniso_U_11
_atom_site_aniso_U_22
_atom_site_aniso_U_33
_atom_site_aniso_U_23
_atom_site_aniso_U_13
_atom_site_aniso_U_12
Ag1 0.0650(2) 0.0494(2) 0.0531(2) 0.02397(15) 0.02217(18) 0.01213(16)
Ag2 0.0546(2) 0.0496(2) 0.0531(2) 0.01627(15) 0.01474(16) 0.00727(15)
S3 0.0462(5) 0.0450(5) 0.0434(5) 0.0201(4) 0.0125(4) 0.0142(4)
S4 0.0472(6) 0.0488(5) 0.0493(6) 0.0238(4) 0.0237(5) 0.0171(4)
S5 0.0460(6) 0.0479(5) 0.0553(6) 0.0169(5) 0.0264(5) 0.0088(4)
S7 0.0520(7) 0.0771(8) 0.0765(9) 0.0504(7) 0.0328(6) 0.0307(6)
O2 0.074(3) 0.094(3) 0.071(3) 0.045(2) 0.041(2) 0.041(2)
C41 0.059(3) 0.0426(19) 0.049(2) 0.0203(17) 0.028(2) 0.0249(19)
C51 0.065(3) 0.043(2) 0.056(3) 0.0189(19) 0.029(2) 0.011(2)
C31 0.056(3) 0.050(2) 0.041(2) 0.0178(18) 0.016(2) 0.0075(19)
C52 0.102(5) 0.070(3) 0.062(3) 0.033(3) 0.044(3) 0.019(3)
C42 0.064(3) 0.056(2) 0.060(3) 0.031(2) 0.029(2) 0.032(2)
C43 0.096(4) 0.061(3) 0.080(4) 0.048(3) 0.049(3) 0.044(3)
C46 0.054(3) 0.060(3) 0.060(3) 0.030(2) 0.026(2) 0.018(2)
O1 0.063(3) 0.121(4) 0.094(4) 0.054(3) 0.019(2) 0.015(3)
C36 0.109(5) 0.052(3) 0.078(4) 0.027(3) 0.050(4) 0.015(3)
C47 0.057(3) 0.044(2) 0.046(2) 0.0214(17) 0.018(2) 0.0205(19)
C32 0.060(3) 0.074(3) 0.065(3) 0.034(3) 0.027(3) 0.021(3)
C33 0.066(4) 0.111(5) 0.091(5) 0.038(4) 0.040(4) 0.020(4)
C45 0.072(4) 0.067(3) 0.077(4) 0.036(3) 0.036(3) 0.015(3)
C56 0.083(4) 0.077(4) 0.074(4) 0.030(3) 0.034(3) 0.038(3)
C44 0.105(5) 0.052(3) 0.085(4) 0.039(3) 0.054(4) 0.027(3)
C34 0.101(6) 0.093(5) 0.101(6) 0.029(4) 0.061(5) -0.001(4)
C57 0.054(3) 0.046(2) 0.044(2) 0.0182(18) 0.022(2) 0.0131(18)
O3 0.096(3) 0.101(3) 0.144(5) 0.092(4) 0.056(3) 0.057(3)
F3 0.208(6) 0.142(4) 0.166(5) 0.104(4) 0.134(5) 0.128(5)
F2 0.206(6) 0.281(9) 0.170(6) 0.170(7) 0.153(6) 0.158(7)
F1 0.062(3) 0.193(7) 0.222(8) 0.069(6) 0.058(4) 0.051(4)
C55 0.100(6) 0.096(5) 0.111(7) 0.041(5) 0.025(5) 0.058(5)
C1 0.088(5) 0.122(6) 0.103(5) 0.079(5) 0.062(4) 0.060(5)
C53 0.152(8) 0.077(4) 0.068(4) 0.045(4) 0.020(5) 0.012(5)
C54 0.131(7) 0.071(4) 0.096(6) 0.042(4) 0.010(5) 0.032(5)
S6 0.0439(5) 0.0473(5) 0.0440(5) 0.0205(4) 0.0152(4) 0.0138(4)
C61 0.049(2) 0.045(2) 0.052(2) 0.0156(18) 0.019(2) 0.0162(18)
C66 0.062(3) 0.086(4) 0.076(4) 0.043(3) 0.025(3) 0.037(3)
S8 0.0448(6) 0.0675(7) 0.0624(8) 0.0149(6) 0.0191(6) 0.0195(5)
O4 0.066(3) 0.074(3) 0.086(3) 0.000(2) 0.001(2) 0.024(2)
C62 0.075(4) 0.076(3) 0.054(3) 0.029(3) 0.035(3) 0.030(3)
C64 0.067(4) 0.072(3) 0.086(4) 0.015(3) 0.042(3) 0.027(3)
C65 0.060(3) 0.090(4) 0.090(5) 0.035(4) 0.025(3) 0.036(3)
C63 0.092(5) 0.097(5) 0.076(4) 0.030(4) 0.054(4) 0.045(4)
O5 0.128(5) 0.130(5) 0.125(5) 0.056(4) 0.054(4) 0.097(4)
O6 0.100(4) 0.124(5) 0.209(8) 0.062(5) 0.095(5) 0.006(4)
C2 0.097(14) 0.084(11) 0.060(10) 0.035(9) 0.032(9) 0.042(9)
F4 0.118(11) 0.156(14) 0.172(18) 0.113(14) 0.099(12) 0.046(10)
F5 0.118(11) 0.19(3) 0.097(12) 0.051(14) 0.081(10) 0.111(15)
F6 0.096(11) 0.158(16) 0.054(7) 0.051(9) 0.011(7) 0.047(10)
C2A 0.097(14) 0.084(11) 0.060(10) 0.035(9) 0.032(9) 0.042(9)
F4A 0.35(3) 0.23(2) 0.19(2) 0.127(18) 0.15(2) -0.02(2)
F5A 0.212(18) 0.131(10) 0.077(7) 0.034(6) 0.033(9) 0.129(12)
F6A 0.131(10) 0.140(10) 0.075(6) -0.009(6) -0.027(6) 0.081(8)
C35 0.163(8) 0.067(4) 0.108(6) 0.030(4) 0.084(6) -0.010(5)

loop_
_atom_type_symbol
_atom_type_description
_atom_type_scat_dispersion_real
_atom_type_scat_dispersion_imag
_atom_type_scat_source
C C 0.0181 0.0091 'International Tables Vol C Tables 4.2.6.8 and 6.1.1.4'
H H 0.0000 0.0000 'International Tables Vol C Tables 4.2.6.8 and 6.1.1.4'
O O 0.0492 0.0322 'International Tables Vol C Tables 4.2.6.8 and 6.1.1.4'
F F 0.0727 0.0534 'International Tables Vol C Tables 4.2.6.8 and 6.1.1.4'
S S 0.3331 0.5567 'International Tables Vol C Tables 4.2.6.8 and 6.1.1.4'
Ag Ag 0.1306 4.2820 'International Tables Vol C Tables 4.2.6.8 and 6.1.1.4'

loop_
_geom_angle_atom_site_label_1
_geom_angle_atom_site_label_2
_geom_angle_atom_site_label_3
_geom_angle_site_symmetry_1
_geom_angle_site_symmetry_3
_geom_angle
_geom_angle_publ_flag
O4 AG1 O5 . 2_565 99.4(2) y
O4 AG1 S6 . 2_676 121.21(16) y
O5 AG1 S6 2_565 2_676 110.62(15) y
O4 AG1 S4 . . 99.25(14) y
O5 AG1 S4 2_565 . 93.95(15) y
S6 AG1 S4 2_676 . 126.36(4) y
O2 AG2 O3 . 2_676 100.37(15) y
O2 AG2 S5 . . 104.73(12) y
O3 AG2 S5 2_676 . 105.33(15) y
O2 AG2 S3 . . 105.39(11) y
O3 AG2 S3 2_676 . 95.09(14) y
S5 AG2 S3 . . 139.56(5) y
C31 S3 C47 . . 102.1(2) y
C31 S3 AG2 . . 106.08(16) y
C47 S3 AG2 . . 106.04(15) y
C41 S4 C47 . . 100.7(2) y
C41 S4 AG1 . . 108.51(17) y
C47 S4 AG1 . . 101.38(15) y
C51 S5 C57 . . 102.8(2) y
C51 S5 AG2 . . 110.72(17) y
C57 S5 AG2 . . 100.28(16) y
O1 S7 O3 . . 115.4(3) y
O1 S7 O2 . . 113.3(3) y
O3 S7 O2 . . 114.6(3) y
O1 S7 C1 . . 103.6(4) y
O3 S7 C1 . . 104.3(3) y
O2 S7 C1 . . 103.8(3) y
S7 O2 AG2 . . 120.4(2) y
C42 C41 C46 . . 120.8(5) y
C42 C41 S4 . . 118.0(4) y
C46 C41 S4 . . 121.2(4) y
C56 C51 C52 . . 120.2(6) y
C56 C51 S5 . . 121.5(5) y
C52 C51 S5 . . 118.3(5) y
C32 C31 C36 . . 120.3(5) y
C32 C31 S3 . . 121.3(4) y
C36 C31 S3 . . 118.4(5) y
C51 C52 C53 . . 119.1(7) y
C51 C52 H52 . . 120.4 ?
C53 C52 H52 . . 120.4 ?
C41 C42 C43 . . 119.5(5) y
C41 C42 H42 . . 120.2 ?
C43 C42 H42 . . 120.2 ?
C44 C43 C42 . . 120.4(5) y
C44 C43 H43 . . 119.8 ?
C42 C43 H43 . . 119.8 ?
C45 C46 C41 . . 118.6(5) y
C45 C46 H46 . . 120.7 ?
C41 C46 H46 . . 120.7 ?
C35 C36 C31 . . 118.9(7) y
C35 C36 H36 . . 120.6 ?
C31 C36 H36 . . 120.6 ?
S4 C47 S3 . . 111.3(2) y
S4 C47 H47A . . 109.4 ?
S3 C47 H47A . . 109.4 ?
S4 C47 H47B . . 109.4 ?
S3 C47 H47B . . 109.4 ?
H47A C47 H47B . . 108 ?
C33 C32 C31 . . 120.1(6) y
C33 C32 H32 . . 119.9 ?
C31 C32 H32 . . 119.9 ?
C32 C33 C34 . . 120.2(8) y
C32 C33 H33 . . 119.9 ?
C34 C33 H33 . . 119.9 ?
C44 C45 C46 . . 120.5(6) y
C44 C45 H45 . . 119.8 ?
C46 C45 H45 . . 119.8 ?
C55 C56 C51 . . 118.8(7) y
C55 C56 H56 . . 120.6 ?
C51 C56 H56 . . 120.6 ?
C43 C44 C45 . . 120.2(5) y
C43 C44 H44 . . 119.9 ?
C45 C44 H44 . . 119.9 ?
C35 C34 C33 . . 119.3(7) y
C35 C34 H34 . . 120.3 ?
C33 C34 H34 . . 120.3 ?
S5 C57 S6 . . 112.8(3) y
S5 C57 H57A . . 109 ?
S6 C57 H57A . . 109 ?
S5 C57 H57B . . 109 ?
S6 C57 H57B . . 109 ?
H57A C57 H57B . . 107.8 ?
S7 O3 AG2 . 2_676 128.4(3) y
C54 C55 C56 . . 121.1(8) y
C54 C55 H55 . . 119.4 ?
C56 C55 H55 . . 119.4 ?
F1 C1 F3 . . 106.7(7) y
F1 C1 F2 . . 108.7(7) y
F3 C1 F2 . . 105.9(8) y
F1 C1 S7 . . 112.4(6) y
F3 C1 S7 . . 112.1(5) y
F2 C1 S7 . . 110.8(5) y
C54 C53 C52 . . 120.2(8) y
C54 C53 H53 . . 119.9 ?
C52 C53 H53 . . 119.9 ?
C55 C54 C53 . . 120.4(8) y
C55 C54 H54 . . 119.8 ?
C53 C54 H54 . . 119.8 ?
C61 S6 C57 . . 101.2(2) y
C61 S6 AG1 . 2_676 106.77(17) y
C57 S6 AG1 . 2_676 97.36(15) y
C66 C61 C62 . . 119.6(5) y
C66 C61 S6 . . 121.9(4) y
C62 C61 S6 . . 118.5(4) y
C61 C66 C65 . . 120.0(6) y
C61 C66 H66 . . 120 ?
C65 C66 H66 . . 120 ?
O4 S8 O5 . . 115.3(3) y
O4 S8 O6 . . 113.4(4) y
O5 S8 O6 . . 114.3(4) y
O4 S8 C2 . . 94.5(1) y
O5 S8 C2 . . 103.30(11) y
O6 S8 C2 . . 113.9(9) y
O4 S8 C2A . . 108.3(7) y
O5 S8 C2A . . 108.1(7) y
O6 S8 C2A . . 95.1(6) y
S8 O4 AG1 . . 118.4(3) y
C63 C62 C61 . . 120.3(6) y
C63 C62 H62 . . 119.9 ?
C61 C62 H62 . . 119.9 ?
C65 C64 C63 . . 119.5(6) y
C65 C64 H64 . . 120.2 ?
C63 C64 H64 . . 120.2 ?
C64 C65 C66 . . 120.3(6) y
C64 C65 H65 . . 119.8 ?
C66 C65 H65 . . 119.8 ?
C62 C63 C64 . . 120.2(7) y
C62 C63 H63 . . 119.9 ?
C64 C63 H63 . . 119.9 ?
S8 O5 AG1 . 2_565 127.4(4) y
F6 C2 F5 . . 102(2) y
F6 C2 F4 . . 108(3) y
F5 C2 F4 . . 106(3) y
F6 C2 S8 . . 114(2) y
F5 C2 S8 . . 116(2) y
F4 C2 S8 . . 110.30(16) y
F5A C2A F4A . . 115(2) y
F5A C2A F6A . . 112.20(16) y
F4A C2A F6A . . 108(2) y
F5A C2A S8 . . 110.30(16) y
F4A C2A S8 . . 104.20(14) y
F6A C2A S8 . . 106.90(15) y
C34 C35 C36 . . 121.1(7) y
C34 C35 H35 . . 119.4 ?
C36 C35 H35 . . 119.4 ?

loop_
_geom_bond_atom_site_label_1
_geom_bond_atom_site_label_2
_geom_bond_site_symmetry_2
_geom_bond_distance
_geom_bond_publ_flag
Ag1 O4 . 2.377(4) y
Ag1 O5 2_565 2.466(6) y
Ag1 S6 2_676 2.4826(12) y
Ag1 S4 . 2.5160(13) y
Ag2 O2 . 2.429(4) y
Ag2 O3 2_676 2.450(4) y
Ag2 S5 . 2.4646(15) y
Ag2 S3 . 2.4758(14) y
S3 C31 . 1.770(5) y
S3 C47 . 1.825(5) y
S4 C41 . 1.781(5) y
S4 C47 . 1.815(5) y
S5 C51 . 1.779(6) y
S5 C57 . 1.807(5) y
S7 O1 . 1.419(5) y
S7 O3 . 1.429(4) y
S7 O2 . 1.441(4) y
S7 C1 . 1.806(7) y
C41 C42 . 1.368(6) y
C41 C46 . 1.400(7) y
C51 C56 . 1.377(8) y
C51 C52 . 1.379(8) y
C31 C32 . 1.381(8) y
C31 C36 . 1.383(7) y
C52 C53 . 1.380(11) y
C52 H52 . 0.94 ?
C42 C43 . 1.382(7) y
C42 H42 . 0.94 ?
C43 C44 . 1.370(9) y
C43 H43 . 0.94 ?
C46 C45 . 1.384(7) y
C46 H46 . 0.94 ?
C36 C35 . 1.381(10) y
C36 H36 . 0.94 ?
C47 H47a . 0.98 ?
C47 H47b . 0.98 ?
C32 C33 . 1.372(9) y
C32 H32 . 0.94 ?
C33 C34 . 1.383(11) y
C33 H33 . 0.94 ?
C45 C44 . 1.375(9) y
C45 H45 . 0.94 ?
C56 C55 . 1.378(10) y
C56 H56 . 0.94 ?
C44 H44 . 0.94 ?
C34 C35 . 1.375(12) y
C34 H34 . 0.94 ?
C57 S6 . 1.819(5) y
C57 H57a . 0.98 ?
C57 H57b . 0.98 ?
O3 Ag2 2_676 2.450(4) y
F3 C1 . 1.303(9) y
F2 C1 . 1.310(9) y
F1 C1 . 1.267(10) y
C55 C54 . 1.341(13) y
C55 H55 . 0.94 ?
C53 C54 . 1.362(13) y
C53 H53 . 0.94 ?
C54 H54 . 0.94 ?
S6 C61 . 1.785(5) y
S6 Ag1 2_676 2.4826(12) y
C61 C66 . 1.374(7) y
C61 C62 . 1.377(7) y
C66 C65 . 1.391(8) y
C66 H66 . 0.94 ?
S8 O4 . 1.391(4) y
S8 O5 . 1.398(5) y
S8 O6 . 1.435(6) y
S8 C2 . 1.77(3) y
S8 C2a . 1.883(19) y
C62 C63 . 1.376(8) y
C62 H62 . 0.94 ?
C64 C65 . 1.363(10) y
C64 C63 . 1.387(10) y
C64 H64 . 0.94 ?
C65 H65 . 0.94 ?
C63 H63 . 0.94 ?
O5 Ag1 2_565 2.466(6) y
C2 F6 . 1.30(3) y
C2 F5 . 1.25(4) y
C2 F4 . 1.34(3) y
C2a F5a . 1.20(3) y
C2a F4a . 1.25(2) y
C2a F6a . 1.31(2) y
C35 H35 . 0.94 ?

loop_
_geom_torsion_atom_site_label_1
_geom_torsion_atom_site_label_2
_geom_torsion_atom_site_label_3
_geom_torsion_atom_site_label_4
_geom_torsion_site_symmetry_1
_geom_torsion_site_symmetry_4
_geom_torsion
O2 AG2 S3 C31 . . 178.9(2)
O3 AG2 S3 C31 2_676 . -78.9(2)
S5 AG2 S3 C31 . . 42.05(19)
O2 AG2 S3 C47 . . -73.0(2)
O3 AG2 S3 C47 2_676 . 29.2(2)
S5 AG2 S3 C47 . . 150.15(18)
O4 AG1 S4 C41 . . -34.9(2)
O5 AG1 S4 C41 2_565 . 65.3(2)
S6 AG1 S4 C41 2_676 . -175.45(15)
O4 AG1 S4 C47 . . -140.4(2)
O5 AG1 S4 C47 2_565 . -40.2(2)
S6 AG1 S4 C47 2_676 . 79.09(17)
O2 AG2 S5 C51 . . -74.8(2)
O3 AG2 S5 C51 2_676 . 179.8(2)
S3 AG2 S5 C51 . . 62.21(19)
O2 AG2 S5 C57 . . 33.3(2)
O3 AG2 S5 C57 2_676 . -72.1(2)
S3 AG2 S5 C57 . . 170.28(17)
O1 S7 O2 AG2 . . -32.7(4)
O3 S7 O2 AG2 . . 102.6(3)
C1 S7 O2 AG2 . . -144.3(3)
O3 AG2 O2 S7 2_676 . -33.1(3)
S5 AG2 O2 S7 . . -142.1(3)
S3 AG2 O2 S7 . . 65.2(3)
C47 S4 C41 C42 . . -101.3(4)
AG1 S4 C41 C42 . . 152.7(3)
C47 S4 C41 C46 . . 78.7(4)
AG1 S4 C41 C46 . . -27.2(4)
C57 S5 C51 C56 . . -70.4(5)
AG2 S5 C51 C56 . . 35.9(5)
C57 S5 C51 C52 . . 110.3(4)
AG2 S5 C51 C52 . . -143.3(4)
C47 S3 C31 C32 . . -70.8(5)
AG2 S3 C31 C32 . . 40.0(5)
C47 S3 C31 C36 . . 111.4(5)
AG2 S3 C31 C36 . . -137.8(4)
C56 C51 C52 C53 . . -0.7(9)
S5 C51 C52 C53 . . 178.5(5)
C46 C41 C42 C43 . . -1.4(7)
S4 C41 C42 C43 . . 178.7(4)
C41 C42 C43 C44 . . 1.9(8)
C42 C41 C46 C45 . . 0.1(7)
S4 C41 C46 C45 . . -179.9(4)
C32 C31 C36 C35 . . 2.5(9)
S3 C31 C36 C35 . . -179.7(6)
C41 S4 C47 S3 . . 70.3(3)
AG1 S4 C47 S3 . . -178.1(2)
C31 S3 C47 S4 . . -114.8(3)
AG2 S3 C47 S4 . . 134.3(2)
C36 C31 C32 C33 . . -0.9(9)
S3 C31 C32 C33 . . -178.7(5)
C31 C32 C33 C34 . . 0.1(11)
C41 C46 C45 C44 . . 0.6(9)
C52 C51 C56 C55 . . 1.8(9)
S5 C51 C56 C55 . . -177.4(6)
C42 C43 C44 C45 . . -1.2(9)
C46 C45 C44 C43 . . -0.2(11)
C32 C33 C34 C35 . . -1.0(13)
C51 S5 C57 S6 . . -68.9(3)
AG2 S5 C57 S6 . . 176.9(2)
O1 S7 O3 AG2 . 2_676 13.8(6)
O2 S7 O3 AG2 . 2_676 -120.5(4)
C1 S7 O3 AG2 . 2_676 126.7(4)
C51 C56 C55 C54 . . -1.1(14)
O1 S7 C1 F1 . . -173.2(6)
O3 S7 C1 F1 . . 65.7(7)
O2 S7 C1 F1 . . -54.6(7)
O1 S7 C1 F3 . . -53.0(7)
O3 S7 C1 F3 . . -174.1(6)
O2 S7 C1 F3 . . 65.5(7)
O1 S7 C1 F2 . . 65.1(7)
O3 S7 C1 F2 . . -56.0(8)
O2 S7 C1 F2 . . -176.4(7)
C51 C52 C53 C54 . . -1.2(13)
C56 C55 C54 C53 . . -0.8(16)
C52 C53 C54 C55 . . 1.9(15)
S5 C57 S6 C61 . . -59.6(3)
S5 C57 S6 AG1 . 2_676 -168.4(2)
C57 S6 C61 C66 . . -65.1(5)
AG1 S6 C61 C66 2_676 . 36.2(5)
C57 S6 C61 C62 . . 113.5(4)
AG1 S6 C61 C62 2_676 . -145.2(4)
C62 C61 C66 C65 . . 0.2(9)
S6 C61 C66 C65 . . 178.7(5)
O5 S8 O4 AG1 . . 1.6(6)
O6 S8 O4 AG1 . . -132.9(4)
C2 S8 O4 AG1 . . 108.7(9)
C2A S8 O4 AG1 . . 122.9(6)
O5 AG1 O4 S8 2_565 . 48.2(4)
S6 AG1 O4 S8 2_676 . -72.9(4)
S4 AG1 O4 S8 . . 143.9(4)
C66 C61 C62 C63 . . -0.5(9)
S6 C61 C62 C63 . . -179.1(5)
C63 C64 C65 C66 . . 2.1(12)
C61 C66 C65 C64 . . -0.9(12)
C61 C62 C63 C64 . . 1.6(11)
C65 C64 C63 C62 . . -2.4(12)
O4 S8 O5 AG1 . 2_565 -109.6(5)
O6 S8 O5 AG1 . 2_565 24.6(6)
C2 S8 O5 AG1 . 2_565 148.8(9)
C2A S8 O5 AG1 . 2_565 129.1(7)
O4 S8 C2 F6 . . -169.90(19)
O5 S8 C2 F6 . . -52(2)
O6 S8 C2 F6 . . 72(2)
C2A S8 C2 F6 . . 54(4)
O4 S8 C2 F5 . . 73(2)
O5 S8 C2 F5 . . -170(2)
O6 S8 C2 F5 . . -46(3)
C2A S8 C2 F5 . . -63(4)
O4 S8 C2 F4 . . -48(2)
O5 S8 C2 F4 . . 70(2)
O6 S8 C2 F4 . . -165.90(16)
C2A S8 C2 F4 . . 176(6)
O4 S8 C2A F5A . . 53.10(18)
O5 S8 C2A F5A . . 178.70(16)
O6 S8 C2A F5A . . -63.60(17)
C2 S8 C2A F5A . . 100(5)
O4 S8 C2A F4A . . -71(2)
O5 S8 C2A F4A . . 55(2)
O6 S8 C2A F4A . . 172(2)
C2 S8 C2A F4A . . -24(4)
O4 S8 C2A F6A . . 175.30(12)
O5 S8 C2A F6A . . -59.10(14)
O6 S8 C2A F6A . . 58.60(14)
C2 S8 C2A F6A . . -138(6)
C33 C34 C35 C36 . . 2.7(14)
C31 C36 C35 C34 . . -3.4(12)
